data_4068984
loop_
_publ_author_name
'Izod, Keith'
'Wills, Corinne'
'Clegg, William'
'Harrington, Ross W.'

_publ_section_title
;
 Seven-Membered Cyclic Dialkylstannylene and -Plumbylene Compounds
 Stabilized by Agostic-type B&#x2212;H&#x00B7;&#x00B7;&#x00B7;E
 Interactions [E = Sn, Pb]
;
_journal_issue 7
_journal_name_full Organometallics
_journal_page_first 2211
_journal_paper_doi 10.1021/om801189h
_journal_volume 28
_journal_year 2009
_chemical_formula_moiety 'C18 H52 B2 P2 Pb Si4, C4 H10 O'
_chemical_formula_sum 'C22 H62 B2 O P2 Pb Si4'
_chemical_formula_weight 745.83
_chemical_name_systematic
;
 ?
;
_space_group_IT_number 61
_symmetry_cell_setting orthorhombic
_symmetry_space_group_name_Hall '-P 2ac 2ab'
_symmetry_space_group_name_H-M 'P b c a'
_atom_sites_solution_hydrogens difmap
_atom_sites_solution_primary direct
_atom_sites_solution_secondary difmap
_audit_creation_method SHELXL-97
_cell_angle_alpha 90.00
_cell_angle_beta 90.00
_cell_angle_gamma 90.00
_cell_formula_units_Z 8
_cell_length_a 16.168(3)
_cell_length_b 20.182(7)
_cell_length_c 21.656(9)
_cell_measurement_reflns_used 206
_cell_measurement_temperature 150(2)
_cell_measurement_theta_max 27.50
_cell_measurement_theta_min 2.05
_cell_volume 7066(4)
_computing_cell_refinement EvalCCD
_computing_data_collection 'Nonius COLLECT'
_computing_data_reduction EvalCCD
_computing_molecular_graphics 'Bruker SHELXTL'
_computing_publication_material 'Bruker SHELXTL and local programs'
_computing_structure_refinement 'Bruker SHELXTL'
_computing_structure_solution 'Bruker SHELXTL'
_diffrn_ambient_temperature 150(2)
_diffrn_measured_fraction_theta_full 0.995
_diffrn_measured_fraction_theta_max 0.995
_diffrn_measurement_device_type 'Nonius KappaCCD diffractometer'
_diffrn_measurement_method '\f and \w scans'
_diffrn_radiation_monochromator graphite
_diffrn_radiation_source 'sealed tube'
_diffrn_radiation_type MoK\a
_diffrn_radiation_wavelength 0.71073
_diffrn_reflns_av_R_equivalents 0.0500
_diffrn_reflns_av_sigmaI/netI 0.0368
_diffrn_reflns_limit_h_max 19
_diffrn_reflns_limit_h_min -19
_diffrn_reflns_limit_k_max 23
_diffrn_reflns_limit_k_min -16
_diffrn_reflns_limit_l_max 25
_diffrn_reflns_limit_l_min -25
_diffrn_reflns_number 44824
_diffrn_reflns_theta_full 24.99
_diffrn_reflns_theta_max 24.99
_diffrn_reflns_theta_min 3.92
_diffrn_standards_number 0
_exptl_absorpt_coefficient_mu 5.015
_exptl_absorpt_correction_T_max 0.634
_exptl_absorpt_correction_T_min 0.280
_exptl_absorpt_correction_type multi-scan
_exptl_absorpt_process_details SADABS
_exptl_crystal_colour yellow
_exptl_crystal_density_diffrn 1.402
_exptl_crystal_density_method 'not measured'
_exptl_crystal_description lath
_exptl_crystal_F_000 3040
_exptl_crystal_size_max 0.34
_exptl_crystal_size_mid 0.30
_exptl_crystal_size_min 0.10
_refine_diff_density_max 1.179
_refine_diff_density_min -0.790
_refine_diff_density_rms 0.120
_refine_ls_extinction_method none
_refine_ls_goodness_of_fit_ref 1.053
_refine_ls_hydrogen_treatment mixed
_refine_ls_matrix_type full
_refine_ls_number_parameters 329
_refine_ls_number_reflns 6188
_refine_ls_number_restraints 0
_refine_ls_restrained_S_all 1.053
_refine_ls_R_factor_all 0.0718
_refine_ls_R_factor_gt 0.0302
_refine_ls_shift/su_max 0.001
_refine_ls_shift/su_mean 0.000
_refine_ls_structure_factor_coef Fsqd
_refine_ls_weighting_details 'calc w=1/[\s^2^(Fo^2^)+(0.0093P)^2^+31.7020P] where P=(Fo^2^+2Fc^2^)/3'
_refine_ls_weighting_scheme calc
_refine_ls_wR_factor_gt 0.0493
_refine_ls_wR_factor_ref 0.0623
_reflns_number_gt 3770
_reflns_number_total 6188
_reflns_threshold_expression I>2\s(I)
_cod_data_source_file om801189h_si_001.cif
_cod_data_source_block ki318_compound11
_cod_database_code 4068984

loop_
_symmetry_equiv_pos_as_xyz
'x, y, z'
'-x+1/2, -y, z+1/2'
'-x, y+1/2, -z+1/2'
'x+1/2, -y+1/2, -z'
'-x, -y, -z'
'x-1/2, y, -z-1/2'
'x, -y-1/2, z-1/2'
'-x-1/2, y-1/2, z'

loop_
_atom_site_label
_atom_site_type_symbol
_atom_site_fract_x
_atom_site_fract_y
_atom_site_fract_z
_atom_site_U_iso_or_equiv
_atom_site_adp_type
_atom_site_occupancy
_atom_site_symmetry_multiplicity
_atom_site_calc_flag
_atom_site_refinement_flags
Pb Pb 0.305901(10) 0.006568(8) 0.749520(15) 0.01661(6) Uani 1 1 d .
Si1 Si 0.36815(10) 0.03338(8) 0.59632(8) 0.0237(4) Uani 1 1 d .
Si2 Si 0.49741(10) 0.09321(8) 0.69206(8) 0.0221(4) Uani 1 1 d .
Si3 Si 0.49661(10) -0.07676(8) 0.80910(8) 0.0196(4) Uani 1 1 d .
Si4 Si 0.36448(10) -0.01836(8) 0.90389(7) 0.0219(4) Uani 1 1 d .
P1 P 0.32108(10) 0.14717(8) 0.68875(8) 0.0226(4) Uani 1 1 d .
P2 P 0.32158(9) -0.13352(7) 0.81169(7) 0.0185(3) Uani 1 1 d .
B1 B 0.3018(5) 0.1581(4) 0.7781(4) 0.0266(16) Uani 1 1 d .
H1A H 0.331(4) 0.203(3) 0.795(3) 0.05(2) Uiso 1 1 d .
H1B H 0.232(3) 0.156(3) 0.783(2) 0.022(15) Uiso 1 1 d .
H1C H 0.332(4) 0.118(3) 0.806(3) 0.041(19) Uiso 1 1 d .
B2 B 0.3040(5) -0.1450(4) 0.7235(3) 0.0238(16) Uani 1 1 d .
H2A H 0.326(3) -0.194(3) 0.709(3) 0.038(18) Uiso 1 1 d .
H2B H 0.241(4) -0.139(3) 0.714(2) 0.026(16) Uiso 1 1 d .
H2C H 0.336(3) -0.108(3) 0.702(2) 0.011(14) Uiso 1 1 d .
O1 O 0.3480(4) -0.2575(3) 1.0175(3) 0.0738(18) Uani 1 1 d .
C1 C 0.3844(3) 0.0749(3) 0.6737(3) 0.0162(13) Uani 1 1 d .
C2 C 0.2193(3) 0.1407(3) 0.6516(3) 0.0296(16) Uani 1 1 d .
H2D H 0.1882 0.1817 0.6584 0.044 Uiso 1 1 calc R
H2E H 0.1888 0.1033 0.6694 0.044 Uiso 1 1 calc R
H2F H 0.2266 0.1335 0.6071 0.044 Uiso 1 1 calc R
C3 C 0.3615(4) 0.2217(3) 0.6521(3) 0.0300(16) Uani 1 1 d .
H3A H 0.3245 0.2590 0.6606 0.045 Uiso 1 1 calc R
H3B H 0.3652 0.2147 0.6074 0.045 Uiso 1 1 calc R
H3C H 0.4167 0.2314 0.6686 0.045 Uiso 1 1 calc R
C4 C 0.4496(4) -0.0315(3) 0.5802(3) 0.0360(16) Uani 1 1 d .
H4A H 0.4382 -0.0526 0.5403 0.054 Uiso 1 1 calc R
H4B H 0.4486 -0.0651 0.6129 0.054 Uiso 1 1 calc R
H4C H 0.5042 -0.0105 0.5790 0.054 Uiso 1 1 calc R
C5 C 0.3696(4) 0.0939(3) 0.5300(3) 0.0306(15) Uani 1 1 d .
H5A H 0.3219 0.1236 0.5331 0.046 Uiso 1 1 calc R
H5B H 0.3669 0.0695 0.4909 0.046 Uiso 1 1 calc R
H5C H 0.4208 0.1199 0.5314 0.046 Uiso 1 1 calc R
C6 C 0.2669(4) -0.0129(3) 0.5923(3) 0.0293(16) Uani 1 1 d .
H6A H 0.2214 0.0173 0.6025 0.044 Uiso 1 1 calc R
H6B H 0.2677 -0.0497 0.6218 0.044 Uiso 1 1 calc R
H6C H 0.2590 -0.0302 0.5504 0.044 Uiso 1 1 calc R
C7 C 0.5522(4) 0.1268(3) 0.6216(3) 0.0285(14) Uani 1 1 d .
H7A H 0.5547 0.0924 0.5897 0.043 Uiso 1 1 calc R
H7B H 0.6085 0.1403 0.6328 0.043 Uiso 1 1 calc R
H7C H 0.5219 0.1652 0.6056 0.043 Uiso 1 1 calc R
C8 C 0.5116(3) 0.1566(3) 0.7558(3) 0.0278(14) Uani 1 1 d .
H8A H 0.5707 0.1647 0.7622 0.042 Uiso 1 1 calc R
H8B H 0.4872 0.1397 0.7941 0.042 Uiso 1 1 calc R
H8C H 0.4842 0.1980 0.7442 0.042 Uiso 1 1 calc R
C9 C 0.5598(4) 0.0193(3) 0.7172(3) 0.0287(16) Uani 1 1 d .
H9A H 0.5412 -0.0191 0.6924 0.034 Uiso 1 1 calc R
H9B H 0.6182 0.0279 0.7058 0.034 Uiso 1 1 calc R
C10 C 0.5584(4) -0.0018(3) 0.7858(3) 0.0237(16) Uani 1 1 d .
H10A H 0.5375 0.0363 0.8100 0.028 Uiso 1 1 calc R
H10B H 0.6163 -0.0094 0.7988 0.028 Uiso 1 1 calc R
C11 C 0.5140(3) -0.1393(2) 0.7465(4) 0.0274(13) Uani 1 1 d .
H11A H 0.5733 -0.1486 0.7428 0.041 Uiso 1 1 calc R
H11B H 0.4933 -0.1218 0.7072 0.041 Uiso 1 1 calc R
H11C H 0.4845 -0.1803 0.7566 0.041 Uiso 1 1 calc R
C12 C 0.5521(4) -0.1100(3) 0.8793(3) 0.0279(14) Uani 1 1 d .
H12A H 0.6085 -0.1231 0.8679 0.042 Uiso 1 1 calc R
H12B H 0.5223 -0.1486 0.8954 0.042 Uiso 1 1 calc R
H12C H 0.5545 -0.0756 0.9112 0.042 Uiso 1 1 calc R
C14 C 0.3698(4) -0.0777(3) 0.9705(3) 0.0305(16) Uani 1 1 d .
H14A H 0.4241 -0.0993 0.9710 0.046 Uiso 1 1 calc R
H14B H 0.3265 -0.1114 0.9660 0.046 Uiso 1 1 calc R
H14C H 0.3616 -0.0535 1.0092 0.046 Uiso 1 1 calc R
C15 C 0.4421(4) 0.0488(3) 0.9189(3) 0.0309(14) Uani 1 1 d .
H15A H 0.4980 0.0303 0.9168 0.046 Uiso 1 1 calc R
H15B H 0.4327 0.0676 0.9600 0.046 Uiso 1 1 calc R
H15C H 0.4361 0.0837 0.8877 0.046 Uiso 1 1 calc R
C13 C 0.2602(4) 0.0243(3) 0.9082(3) 0.0270(15) Uani 1 1 d .
H13A H 0.2561 0.0489 0.9471 0.041 Uiso 1 1 calc R
H13B H 0.2162 -0.0090 0.9064 0.041 Uiso 1 1 calc R
H13C H 0.2545 0.0550 0.8735 0.041 Uiso 1 1 calc R
C16 C 0.3634(4) -0.2071(3) 0.8491(3) 0.0277(15) Uani 1 1 d .
H16A H 0.3317 -0.2461 0.8361 0.042 Uiso 1 1 calc R
H16B H 0.3594 -0.2021 0.8940 0.042 Uiso 1 1 calc R
H16C H 0.4215 -0.2126 0.8373 0.042 Uiso 1 1 calc R
C17 C 0.2203(3) -0.1295(3) 0.8484(3) 0.0289(16) Uani 1 1 d .
H17A H 0.1881 -0.1688 0.8371 0.043 Uiso 1 1 calc R
H17B H 0.1913 -0.0896 0.8344 0.043 Uiso 1 1 calc R
H17C H 0.2272 -0.1279 0.8933 0.043 Uiso 1 1 calc R
C18 C 0.3833(3) -0.0600(3) 0.8265(2) 0.0157(13) Uani 1 1 d .
C19 C 0.4755(7) -0.2256(6) 1.0569(6) 0.127(5) Uani 1 1 d .
H19A H 0.5209 -0.2393 1.0841 0.190 Uiso 1 1 calc R
H19B H 0.4493 -0.1857 1.0736 0.190 Uiso 1 1 calc R
H19C H 0.4973 -0.2163 1.0156 0.190 Uiso 1 1 calc R
C20 C 0.4170(8) -0.2765(5) 1.0532(6) 0.107(4) Uani 1 1 d .
H20A H 0.3984 -0.2883 1.0954 0.128 Uiso 1 1 calc R
H20B H 0.4429 -0.3162 1.0346 0.128 Uiso 1 1 calc R
C21 C 0.2878(7) -0.3083(4) 1.0183(5) 0.078(3) Uani 1 1 d .
H21A H 0.2690 -0.3160 1.0613 0.093 Uiso 1 1 calc R
H21B H 0.3122 -0.3500 1.0026 0.093 Uiso 1 1 calc R
C22 C 0.2174(7) -0.2893(5) 0.9799(5) 0.089(3) Uani 1 1 d .
H22A H 0.1741 -0.3231 0.9831 0.134 Uiso 1 1 calc R
H22B H 0.2353 -0.2854 0.9368 0.134 Uiso 1 1 calc R
H22C H 0.1956 -0.2466 0.9940 0.134 Uiso 1 1 calc R

loop_
_atom_site_aniso_label
_atom_site_aniso_U_11
_atom_site_aniso_U_22
_atom_site_aniso_U_33
_atom_site_aniso_U_23
_atom_site_aniso_U_13
_atom_site_aniso_U_12
Pb 0.01345(9) 0.01905(10) 0.01732(9) 0.00130(12) -0.00023(15) 0.00028(8)
Si1 0.0261(10) 0.0247(10) 0.0202(9) -0.0014(7) -0.0002(7) -0.0002(7)
Si2 0.0198(10) 0.0215(9) 0.0250(10) 0.0015(7) 0.0002(7) 0.0001(7)
Si3 0.0158(9) 0.0193(9) 0.0238(9) 0.0020(7) -0.0005(7) 0.0012(6)
Si4 0.0249(10) 0.0230(10) 0.0179(9) -0.0021(7) -0.0021(7) 0.0026(7)
P1 0.0239(10) 0.0197(8) 0.0242(9) 0.0005(7) 0.0012(7) 0.0032(6)
P2 0.0183(9) 0.0182(8) 0.0188(8) 0.0006(7) -0.0006(7) -0.0014(6)
B1 0.034(5) 0.021(4) 0.024(4) 0.001(3) 0.004(4) 0.003(3)
B2 0.028(4) 0.025(4) 0.019(4) 0.001(3) -0.007(4) -0.005(3)
O1 0.100(5) 0.053(4) 0.068(4) 0.000(3) -0.014(4) 0.002(4)
C1 0.012(3) 0.016(3) 0.021(3) 0.001(2) -0.001(2) 0.004(2)
C2 0.022(4) 0.035(4) 0.032(4) 0.006(3) 0.001(3) 0.008(3)
C3 0.031(4) 0.022(4) 0.037(4) 0.006(3) 0.009(3) 0.000(3)
C4 0.048(4) 0.029(4) 0.031(4) -0.005(3) 0.006(3) 0.001(3)
C5 0.034(4) 0.038(4) 0.020(4) 0.003(3) -0.001(3) -0.004(3)
C6 0.035(4) 0.029(4) 0.024(4) -0.001(3) -0.009(3) -0.002(3)
C7 0.023(3) 0.031(4) 0.032(4) 0.005(3) 0.005(3) 0.000(3)
C8 0.029(3) 0.023(3) 0.032(4) -0.001(3) -0.010(3) -0.002(2)
C9 0.017(4) 0.024(4) 0.045(4) 0.001(3) 0.016(3) 0.002(3)
C10 0.017(4) 0.026(4) 0.028(4) 0.002(3) 0.001(3) 0.001(3)
C11 0.026(3) 0.022(3) 0.035(4) 0.001(4) 0.007(4) 0.003(2)
C12 0.025(4) 0.028(3) 0.031(4) 0.006(3) 0.004(3) 0.007(3)
C14 0.034(4) 0.031(4) 0.026(4) -0.003(3) -0.001(3) 0.007(3)
C15 0.033(4) 0.034(4) 0.026(3) -0.008(3) -0.007(3) -0.002(3)
C13 0.034(4) 0.035(4) 0.013(3) -0.003(3) 0.003(3) 0.006(3)
C16 0.032(4) 0.023(3) 0.028(4) 0.002(3) 0.002(3) -0.003(3)
C17 0.026(4) 0.025(4) 0.035(4) -0.001(3) 0.001(3) -0.008(3)
C18 0.014(3) 0.010(3) 0.023(3) 0.003(2) -0.005(2) -0.004(2)
C19 0.107(10) 0.082(9) 0.191(14) 0.009(9) -0.041(9) -0.008(7)
C20 0.134(11) 0.069(8) 0.116(10) 0.015(7) -0.006(8) 0.011(7)
C21 0.114(8) 0.038(5) 0.082(7) 0.002(5) 0.044(7) -0.007(6)
C22 0.111(9) 0.053(6) 0.103(8) -0.026(6) 0.031(7) -0.025(6)

loop_
_atom_type_symbol
_atom_type_description
_atom_type_scat_dispersion_real
_atom_type_scat_dispersion_imag
_atom_type_scat_source
C C 0.0033 0.0016 'International Tables Vol C Tables 4.2.6.8 and 6.1.1.4'
H H 0.0000 0.0000 'International Tables Vol C Tables 4.2.6.8 and 6.1.1.4'
Si Si 0.0817 0.0704 'International Tables Vol C Tables 4.2.6.8 and 6.1.1.4'
P P 0.1023 0.0942 'International Tables Vol C Tables 4.2.6.8 and 6.1.1.4'
Pb Pb -3.3944 10.1111 'International Tables Vol C Tables 4.2.6.8 and 6.1.1.4'
B B 0.0013 0.0007 'International Tables Vol C Tables 4.2.6.8 and 6.1.1.4'
O O 0.0106 0.0060 'International Tables Vol C Tables 4.2.6.8 and 6.1.1.4'

loop_
_geom_angle_atom_site_label_1
_geom_angle_atom_site_label_2
_geom_angle_atom_site_label_3
_geom_angle
C1 Pb C18 119.04(15)
C1 Si1 C4 111.9(3)
C1 Si1 C5 112.7(3)
C1 Si1 C6 112.4(3)
C4 Si1 C5 107.4(3)
C4 Si1 C6 104.7(3)
C5 Si1 C6 107.2(3)
C1 Si2 C7 110.5(3)
C1 Si2 C8 113.5(2)
C1 Si2 C9 114.9(3)
C7 Si2 C8 106.8(3)
C7 Si2 C9 105.4(3)
C8 Si2 C9 105.0(3)
C10 Si3 C11 105.5(3)
C10 Si3 C12 104.4(3)
C10 Si3 C18 114.9(3)
C11 Si3 C12 105.8(3)
C11 Si3 C18 114.0(2)
C12 Si3 C18 111.2(3)
C14 Si4 C15 107.3(3)
C14 Si4 C13 107.0(3)
C14 Si4 C18 112.8(3)
C15 Si4 C13 104.9(3)
C15 Si4 C18 111.4(3)
C13 Si4 C18 112.8(2)
B1 P1 C1 110.8(3)
B1 P1 C2 107.2(3)
B1 P1 C3 113.1(3)
C1 P1 C2 111.7(3)
C1 P1 C3 112.5(3)
C2 P1 C3 100.9(3)
B2 P2 C16 113.2(3)
B2 P2 C17 107.6(3)
B2 P2 C18 110.5(3)
C16 P2 C17 100.1(3)
C16 P2 C18 112.5(3)
C17 P2 C18 112.4(3)
P1 B1 H1A 111(3)
P1 B1 H1B 104(3)
P1 B1 H1C 112(3)
H1A B1 H1B 115(4)
H1A B1 H1C 104(5)
H1B B1 H1C 111(4)
P2 B2 H2A 110(3)
P2 B2 H2B 108(3)
P2 B2 H2C 107(3)
H2A B2 H2B 112(4)
H2A B2 H2C 111(4)
H2B B2 H2C 109(4)
C20 O1 C21 109.9(8)
Pb C1 Si1 105.5(2)
Pb C1 Si2 117.3(2)
Pb C1 P1 92.2(2)
Si1 C1 Si2 113.8(3)
Si1 C1 P1 115.9(3)
Si2 C1 P1 110.4(3)
P1 C2 H2D 109.5
P1 C2 H2E 109.5
P1 C2 H2F 109.5
H2D C2 H2E 109.5
H2D C2 H2F 109.5
H2E C2 H2F 109.5
P1 C3 H3A 109.5
P1 C3 H3B 109.5
P1 C3 H3C 109.5
H3A C3 H3B 109.5
H3A C3 H3C 109.5
H3B C3 H3C 109.5
Si1 C4 H4A 109.5
Si1 C4 H4B 109.5
Si1 C4 H4C 109.5
H4A C4 H4B 109.5
H4A C4 H4C 109.5
H4B C4 H4C 109.5
Si1 C5 H5A 109.5
Si1 C5 H5B 109.5
Si1 C5 H5C 109.5
H5A C5 H5B 109.5
H5A C5 H5C 109.5
H5B C5 H5C 109.5
Si1 C6 H6A 109.5
Si1 C6 H6B 109.5
Si1 C6 H6C 109.5
H6A C6 H6B 109.5
H6A C6 H6C 109.5
H6B C6 H6C 109.5
Si2 C7 H7A 109.5
Si2 C7 H7B 109.5
Si2 C7 H7C 109.5
H7A C7 H7B 109.5
H7A C7 H7C 109.5
H7B C7 H7C 109.5
Si2 C8 H8A 109.5
Si2 C8 H8B 109.5
Si2 C8 H8C 109.5
H8A C8 H8B 109.5
H8A C8 H8C 109.5
H8B C8 H8C 109.5
Si2 C9 H9A 107.5
Si2 C9 H9B 107.5
Si2 C9 C10 119.2(4)
H9A C9 H9B 107.0
H9A C9 C10 107.5
H9B C9 C10 107.5
Si3 C10 C9 119.2(5)
Si3 C10 H10A 107.5
Si3 C10 H10B 107.5
C9 C10 H10A 107.5
C9 C10 H10B 107.5
H10A C10 H10B 107.0
Si3 C11 H11A 109.5
Si3 C11 H11B 109.5
Si3 C11 H11C 109.5
H11A C11 H11B 109.5
H11A C11 H11C 109.5
H11B C11 H11C 109.5
Si3 C12 H12A 109.5
Si3 C12 H12B 109.5
Si3 C12 H12C 109.5
H12A C12 H12B 109.5
H12A C12 H12C 109.5
H12B C12 H12C 109.5
Si4 C14 H14A 109.5
Si4 C14 H14B 109.5
Si4 C14 H14C 109.5
H14A C14 H14B 109.5
H14A C14 H14C 109.5
H14B C14 H14C 109.5
Si4 C15 H15A 109.5
Si4 C15 H15B 109.5
Si4 C15 H15C 109.5
H15A C15 H15B 109.5
H15A C15 H15C 109.5
H15B C15 H15C 109.5
Si4 C13 H13A 109.5
Si4 C13 H13B 109.5
Si4 C13 H13C 109.5
H13A C13 H13B 109.5
H13A C13 H13C 109.5
H13B C13 H13C 109.5
P2 C16 H16A 109.5
P2 C16 H16B 109.5
P2 C16 H16C 109.5
H16A C16 H16B 109.5
H16A C16 H16C 109.5
H16B C16 H16C 109.5
P2 C17 H17A 109.5
P2 C17 H17B 109.5
P2 C17 H17C 109.5
H17A C17 H17B 109.5
H17A C17 H17C 109.5
H17B C17 H17C 109.5
Pb C18 Si3 116.7(2)
Pb C18 Si4 105.8(2)
Pb C18 P2 92.7(2)
Si3 C18 Si4 114.1(3)
Si3 C18 P2 110.5(3)
Si4 C18 P2 115.4(3)
H19A C19 H19B 109.5
H19A C19 H19C 109.5
H19A C19 C20 109.5
H19B C19 H19C 109.5
H19B C19 C20 109.5
H19C C19 C20 109.5
O1 C20 C19 111.5(9)
O1 C20 H20A 109.3
O1 C20 H20B 109.3
C19 C20 H20A 109.3
C19 C20 H20B 109.3
H20A C20 H20B 108.0
O1 C21 H21A 109.7
O1 C21 H21B 109.7
O1 C21 C22 109.7(8)
H21A C21 H21B 108.2
H21A C21 C22 109.7
H21B C21 C22 109.7
C21 C22 H22A 109.5
C21 C22 H22B 109.5
C21 C22 H22C 109.5
H22A C22 H22B 109.5
H22A C22 H22C 109.5
H22B C22 H22C 109.5

loop_
_geom_bond_atom_site_label_1
_geom_bond_atom_site_label_2
_geom_bond_distance
Pb C1 2.492(5)
Pb C18 2.480(5)
Si1 C1 1.892(6)
Si1 C4 1.890(6)
Si1 C5 1.886(6)
Si1 C6 1.887(6)
Si2 C1 1.906(5)
Si2 C7 1.891(6)
Si2 C8 1.896(6)
Si2 C9 1.881(6)
Si3 C10 1.882(6)
Si3 C11 1.874(7)
Si3 C12 1.889(6)
Si3 C18 1.900(5)
Si4 C14 1.877(6)
Si4 C15 1.876(6)
Si4 C13 1.895(6)
Si4 C18 1.901(6)
P1 B1 1.971(8)
P1 C1 1.812(5)
P1 C2 1.837(6)
P1 C3 1.822(6)
P2 B2 1.945(7)
P2 C16 1.821(6)
P2 C17 1.821(6)
P2 C18 1.816(5)
B1 H1A 1.09(6)
B1 H1B 1.14(5)
B1 H1C 1.12(6)
B2 H2A 1.10(6)
B2 H2B 1.05(6)
B2 H2C 1.03(5)
O1 C20 1.412(11)
O1 C21 1.414(10)
C2 H2D 0.980
C2 H2E 0.980
C2 H2F 0.980
C3 H3A 0.980
C3 H3B 0.980
C3 H3C 0.980
C4 H4A 0.980
C4 H4B 0.980
C4 H4C 0.980
C5 H5A 0.980
C5 H5B 0.980
C5 H5C 0.980
C6 H6A 0.980
C6 H6B 0.980
C6 H6C 0.980
C7 H7A 0.980
C7 H7B 0.980
C7 H7C 0.980
C8 H8A 0.980
C8 H8B 0.980
C8 H8C 0.980
C9 H9A 0.990
C9 H9B 0.990
C9 C10 1.546(7)
C10 H10A 0.990
C10 H10B 0.990
C11 H11A 0.980
C11 H11B 0.980
C11 H11C 0.980
C12 H12A 0.980
C12 H12B 0.980
C12 H12C 0.980
C14 H14A 0.980
C14 H14B 0.980
C14 H14C 0.980
C15 H15A 0.980
C15 H15B 0.980
C15 H15C 0.980
C13 H13A 0.980
C13 H13B 0.980
C13 H13C 0.980
C16 H16A 0.980
C16 H16B 0.980
C16 H16C 0.980
C17 H17A 0.980
C17 H17B 0.980
C17 H17C 0.980
C19 H19A 0.980
C19 H19B 0.980
C19 H19C 0.980
C19 C20 1.397(13)
C20 H20A 0.990
C20 H20B 0.990
C21 H21A 0.990
C21 H21B 0.990
C21 C22 1.461(12)
C22 H22A 0.980
C22 H22B 0.980
C22 H22C 0.980

loop_
_geom_torsion_atom_site_label_1
_geom_torsion_atom_site_label_2
_geom_torsion_atom_site_label_3
_geom_torsion_atom_site_label_4
_geom_torsion
B1 P1 C1 Pb 43.3(3)
B1 P1 C1 Si1 151.8(3)
B1 P1 C1 Si2 -76.9(4)
C2 P1 C1 Pb -76.2(3)
C2 P1 C1 Si1 32.3(4)
C2 P1 C1 Si2 163.6(3)
C3 P1 C1 Pb 171.1(2)
C3 P1 C1 Si1 -80.4(4)
C3 P1 C1 Si2 50.8(4)
C4 Si1 C1 Pb -89.6(3)
C4 Si1 C1 Si2 40.4(4)
C4 Si1 C1 P1 170.0(3)
C5 Si1 C1 Pb 149.2(2)
C5 Si1 C1 Si2 -80.8(3)
C5 Si1 C1 P1 48.8(4)
C6 Si1 C1 Pb 27.9(3)
C6 Si1 C1 Si2 157.9(3)
C6 Si1 C1 P1 -72.5(4)
C7 Si2 C1 Pb 166.3(3)
C7 Si2 C1 Si1 42.4(4)
C7 Si2 C1 P1 -89.9(3)
C8 Si2 C1 Pb -73.8(3)
C8 Si2 C1 Si1 162.4(3)
C8 Si2 C1 P1 30.0(4)
C9 Si2 C1 Pb 47.1(4)
C9 Si2 C1 Si1 -76.7(4)
C9 Si2 C1 P1 150.9(3)
C18 Pb C1 Si1 110.5(2)
C18 Pb C1 Si2 -17.4(4)
C18 Pb C1 P1 -131.77(19)
C1 Si2 C9 C10 -84.7(6)
C7 Si2 C9 C10 153.3(5)
C8 Si2 C9 C10 40.7(6)
Si2 C9 C10 Si3 104.6(4)
C11 Si3 C10 C9 40.2(6)
C12 Si3 C10 C9 151.4(5)
C18 Si3 C10 C9 -86.4(6)
B2 P2 C18 Pb 42.9(3)
B2 P2 C18 Si3 -77.0(4)
B2 P2 C18 Si4 151.8(3)
C16 P2 C18 Pb 170.5(2)
C16 P2 C18 Si3 50.6(4)
C16 P2 C18 Si4 -80.6(4)
C17 P2 C18 Pb -77.3(3)
C17 P2 C18 Si3 162.8(3)
C17 P2 C18 Si4 31.5(4)
C10 Si3 C18 Pb 48.4(4)
C10 Si3 C18 Si4 -75.6(4)
C10 Si3 C18 P2 152.5(3)
C11 Si3 C18 Pb -73.7(3)
C11 Si3 C18 Si4 162.3(3)
C11 Si3 C18 P2 30.4(4)
C12 Si3 C18 Pb 166.8(3)
C12 Si3 C18 Si4 42.8(4)
C12 Si3 C18 P2 -89.1(3)
C14 Si4 C18 Pb 151.6(2)
C14 Si4 C18 Si3 -78.8(3)
C14 Si4 C18 P2 50.8(4)
C15 Si4 C18 Pb -87.6(3)
C15 Si4 C18 Si3 42.0(4)
C15 Si4 C18 P2 171.6(3)
C13 Si4 C18 Pb 30.1(3)
C13 Si4 C18 Si3 159.8(3)
C13 Si4 C18 P2 -70.7(4)
C1 Pb C18 Si3 -18.2(3)
C1 Pb C18 Si4 109.9(2)
C1 Pb C18 P2 -132.79(19)
C21 O1 C20 C19 -176.0(10)
C20 O1 C21 C22 -178.4(8)
